data_4333231
loop_
_publ_author_name
'Cantorias, Melchor V.'
'Howell, Robertha C.'
'Todaro, Louis'
'Cyr, John E.'
'Berndorff, Dietmar'
'Rogers, Robin D.'
'Francesconi, Lynn C.'

_publ_section_title
;
 MO tripeptide diastereomers (M=99/99mTc, Re): models to identify the
 structure of 99mTc peptide targeted radiopharmaceuticals.
;
_journal_issue 18
_journal_name_full 'Inorganic chemistry'
_journal_page_first 7326
_journal_page_last 7340
_journal_paper_doi 10.1021/ic070077p
_journal_volume 46
_journal_year 2007
_chemical_absolute_configuration ad
_chemical_formula_sum 'C54 H88 N15 O20 S3 Tc3'
_chemical_formula_weight 1657.57
_chemical_name_systematic
;
 ?
;
_space_group_IT_number 19
_symmetry_cell_setting orthorhombic
_symmetry_space_group_name_Hall 'P 2ac 2ab'
_symmetry_space_group_name_H-M 'P 21 21 21'
_atom_sites_solution_hydrogens geom
_atom_sites_solution_primary direct
_atom_sites_solution_secondary difmap
_audit_creation_method SHELXL-97
_cell_angle_alpha 90.00
_cell_angle_beta 90.00
_cell_angle_gamma 90.00
_cell_formula_units_Z 4
_cell_length_a 10.704(2)
_cell_length_b 20.966(4)
_cell_length_c 30.939(6)
_cell_measurement_temperature 295(2)
_cell_volume 6943(2)
_computing_cell_refinement 'Bruker XSCANS'
_computing_data_collection 'Bruker XSCANS'
_computing_data_reduction 'Bruker SHELXTL'
_computing_molecular_graphics 'Bruker SHELXTL'
_computing_publication_material 'Bruker SHELXTL'
_computing_structure_refinement 'SHELXL-97 (Sheldrick, 1997)'
_computing_structure_solution 'SHELXS-97 (Sheldrick, 1990)'
_diffrn_ambient_temperature 295(2)
_diffrn_measured_fraction_theta_full 0.993
_diffrn_measured_fraction_theta_max 0.993
_diffrn_measurement_device_type 'Bruker-Nonius KappaCCD'
_diffrn_measurement_method '\w scans'
_diffrn_radiation_monochromator graphite
_diffrn_radiation_source 'fine-focus sealed tube'
_diffrn_radiation_type MoK\a
_diffrn_radiation_wavelength 0.71073
_diffrn_reflns_av_R_equivalents 0.0604
_diffrn_reflns_av_sigmaI/netI 0.0651
_diffrn_reflns_limit_h_max 12
_diffrn_reflns_limit_h_min -13
_diffrn_reflns_limit_k_max 23
_diffrn_reflns_limit_k_min -27
_diffrn_reflns_limit_l_max 40
_diffrn_reflns_limit_l_min -40
_diffrn_reflns_number 52560
_diffrn_reflns_theta_full 27.52
_diffrn_reflns_theta_max 27.52
_diffrn_reflns_theta_min 2.99
_exptl_absorpt_coefficient_mu 0.759
_exptl_absorpt_correction_T_max 0.8043
_exptl_absorpt_correction_T_min 0.7312
_exptl_absorpt_correction_type integration
_exptl_absorpt_process_details numerical
_exptl_crystal_density_diffrn 1.586
_exptl_crystal_density_method 'not measured'
_exptl_crystal_F_000 3416
_exptl_crystal_size_max 0.44
_exptl_crystal_size_mid 0.36
_exptl_crystal_size_min 0.30
_refine_diff_density_max 0.779
_refine_diff_density_min -0.394
_refine_diff_density_rms 0.076
_refine_ls_abs_structure_details 'Flack H D (1983), Acta Cryst. A39, 876-881, 7007 Fridel pairs'
_refine_ls_abs_structure_Flack -0.01(2)
_refine_ls_extinction_method none
_refine_ls_goodness_of_fit_ref 1.011
_refine_ls_hydrogen_treatment constr
_refine_ls_matrix_type full
_refine_ls_number_parameters 857
_refine_ls_number_reflns 15704
_refine_ls_number_restraints 0
_refine_ls_restrained_S_all 1.011
_refine_ls_R_factor_all 0.0703
_refine_ls_R_factor_gt 0.0445
_refine_ls_shift/su_max 0.016
_refine_ls_shift/su_mean 0.001
_refine_ls_structure_factor_coef Fsqd
_refine_ls_weighting_details 'calc w=1/[\s^2^(Fo^2^)+(0.0582P)^2^+0.0000P] where P=(Fo^2^+2Fc^2^)/3'
_refine_ls_weighting_scheme calc
_refine_ls_wR_factor_gt 0.0971
_refine_ls_wR_factor_ref 0.1050
_reflns_number_gt 11940
_reflns_number_total 15704
_reflns_threshold_expression >2sigma(I)
_cod_data_source_file ic070077psup7.cif
_cod_data_source_block x1467r
_cod_depositor_comments
;
The following automatic conversions were performed:

'_symmetry_cell_setting' value 'Orthorhombic' changed to
'orthorhombic' according to
/home/saulius/struct/CIF-dictionaries/cif_core.dic dictionary named
'cif_core.dic' version 2.4.2 from 2011-04-26.

Automatic conversion script
Id: cif_fix_values 1891 2012-01-12 08:04:46Z andrius 

 Adding full bibliography for 4333225--4333231.cif.
;
_cod_original_sg_symbol_H-M P212121
_cod_database_code 4333231

loop_
_symmetry_equiv_pos_as_xyz
'x, y, z'
'-x+1/2, -y, z+1/2'
'-x, y+1/2, -z+1/2'
'x+1/2, -y+1/2, -z'

loop_
_atom_site_label
_atom_site_type_symbol
_atom_site_fract_x
_atom_site_fract_y
_atom_site_fract_z
_atom_site_U_iso_or_equiv
_atom_site_adp_type
_atom_site_occupancy
_atom_site_symmetry_multiplicity
_atom_site_calc_flag
_atom_site_refinement_flags
_atom_site_disorder_assembly
_atom_site_disorder_group
Tc Tc -0.07017(3) 0.262096(18) 0.040476(10) 0.03458(9) Uani 1 1 d . . .
S S -0.22577(12) 0.33712(6) 0.03483(4) 0.0446(3) Uani 1 1 d . . .
O O 0.0536(3) 0.28365(18) 0.01054(10) 0.0535(9) Uani 1 1 d . . .
O3 O -0.0794(5) 0.07602(17) 0.08057(11) 0.0687(11) Uani 1 1 d . . .
O6 O -0.0056(3) 0.27245(19) 0.17110(10) 0.0545(9) Uani 1 1 d . . .
O9 O -0.2978(3) 0.29177(16) 0.14256(10) 0.0476(8) Uani 1 1 d . . .
O24 O -0.2069(4) 0.1176(2) -0.19202(11) 0.0711(12) Uani 1 1 d . . .
H24A H -0.1429 0.1186 -0.2066 0.107 Uiso 1 1 calc R . .
N1 N -0.1724(3) 0.20239(19) 0.01010(12) 0.0398(9) Uani 1 1 d . . .
H1A H -0.2274 0.2152 -0.0082 0.048 Uiso 1 1 calc R . .
N4 N -0.0409(3) 0.18276(19) 0.07476(11) 0.0401(9) Uani 1 1 d . A .
N7 N -0.0635(3) 0.29530(18) 0.10197(11) 0.0391(9) Uani 1 1 d . . .
N9 N -0.2554(4) 0.3824(2) 0.17689(13) 0.0510(11) Uani 1 1 d . . .
H9A H -0.3155 0.3771 0.1950 0.061 Uiso 1 1 calc R . .
H9B H -0.2088 0.4157 0.1786 0.061 Uiso 1 1 calc R . .
N15 N 0.5824(4) 0.2082(2) 0.08654(13) 0.0522(10) Uani 1 1 d . A .
H15A H 0.5940 0.1663 0.0895 0.063 Uiso 0.500(14) 1 calc PR A 1
H15B H 0.6300 0.2288 0.1055 0.063 Uiso 0.500(14) 1 calc PR A 1
H15C H 0.6031 0.2200 0.0599 0.063 Uiso 0.500(14) 1 calc PR A 1
H15J H 0.5901 0.1901 0.0606 0.063 Uiso 0.500(14) 1 calc PR A 2
H15K H 0.6093 0.1812 0.1067 0.063 Uiso 0.500(14) 1 calc PR A 2
H15L H 0.6277 0.2437 0.0874 0.063 Uiso 0.500(14) 1 calc PR A 2
C2 C -0.1553(5) 0.1347(2) 0.01865(15) 0.0431(12) Uani 1 1 d . . .
H2A H -0.2374 0.1142 0.0205 0.052 Uiso 1 1 calc R . .
C3 C -0.0885(5) 0.1277(2) 0.06220(14) 0.0443(11) Uani 1 1 d . . .
C5 C 0.0144(5) 0.1906(3) 0.11764(16) 0.0588(15) Uani 1 1 d . . .
H5A H -0.0386 0.1636 0.1358 0.071 Uiso 0.500(14) 1 calc PR A 1
H5B H -0.0107 0.1572 0.1380 0.071 Uiso 0.500(14) 1 d PR A 2
C6 C -0.0178(4) 0.2573(3) 0.13301(15) 0.0425(11) Uani 1 1 d . A .
C8 C -0.1234(5) 0.3547(2) 0.11590(15) 0.0427(12) Uani 1 1 d . . .
H8A H -0.0621 0.3803 0.1318 0.051 Uiso 1 1 calc R . .
C9 C -0.2348(4) 0.3395(2) 0.14638(13) 0.0376(10) Uani 1 1 d . . .
C10 C -0.1653(5) 0.3918(2) 0.07645(16) 0.0500(13) Uani 1 1 d . . .
H10A H -0.0955 0.4158 0.0649 0.060 Uiso 1 1 calc R . .
H10B H -0.2301 0.4218 0.0846 0.060 Uiso 1 1 calc R . .
C11 C 0.1431(9) 0.1626(5) 0.1245(3) 0.041(3) Uiso 0.500(14) 1 d P A 1
H11A H 0.1659 0.1640 0.1549 0.049 Uiso 0.500(14) 1 calc PR A 1
H11B H 0.1460 0.1187 0.1147 0.049 Uiso 0.500(14) 1 calc PR A 1
C12 C 0.2279(13) 0.2031(7) 0.0985(4) 0.064(4) Uiso 0.500(14) 1 d P A 1
H12A H 0.2335 0.2448 0.1119 0.076 Uiso 0.500(14) 1 calc PR A 1
H12B H 0.1921 0.2087 0.0700 0.076 Uiso 0.500(14) 1 calc PR A 1
C13 C 0.3652(13) 0.1743(7) 0.0936(5) 0.076(4) Uiso 0.500(14) 1 d P A 1
H13A H 0.3818 0.1449 0.1171 0.091 Uiso 0.500(14) 1 calc PR A 1
H13B H 0.3718 0.1511 0.0666 0.091 Uiso 0.500(14) 1 calc PR A 1
C11B C 0.1678(18) 0.1931(11) 0.1097(7) 0.107(6) Uiso 0.500(14) 1 d P A 2
H11G H 0.1890 0.1538 0.0949 0.128 Uiso 0.500(14) 1 calc PR A 2
H11H H 0.1820 0.2272 0.0891 0.128 Uiso 0.500(14) 1 calc PR A 2
C12B C 0.247(2) 0.1999(12) 0.1381(8) 0.167(11) Uiso 0.500(14) 1 d P A 2
H12G H 0.2272 0.1714 0.1618 0.201 Uiso 0.500(14) 1 calc PR A 2
H12H H 0.2419 0.2433 0.1489 0.201 Uiso 0.500(14) 1 calc PR A 2
C13B C 0.3854(14) 0.1863(8) 0.1221(6) 0.087(5) Uiso 0.500(14) 1 d P A 2
H13G H 0.4357 0.1828 0.1480 0.104 Uiso 0.500(14) 1 calc PR A 2
H13H H 0.3838 0.1440 0.1092 0.104 Uiso 0.500(14) 1 calc PR A 2
C14 C 0.4518(6) 0.2234(4) 0.0944(3) 0.104(3) Uani 1 1 d . . .
H14A H 0.4464 0.2439 0.1225 0.125 Uiso 0.500(14) 1 calc PR A 1
H14B H 0.4264 0.2547 0.0731 0.125 Uiso 0.500(14) 1 calc PR A 1
H14G H 0.4476 0.2661 0.1065 0.125 Uiso 0.500(14) 1 d PR A 2
H14H H 0.4123 0.2250 0.0662 0.125 Uiso 0.500(14) 1 d PR A 2
C20 C -0.0761(5) 0.0993(2) -0.01502(14) 0.0469(11) Uani 1 1 d . . .
H20A H 0.0089 0.1150 -0.0128 0.056 Uiso 1 1 calc R . .
H20B H -0.0748 0.0545 -0.0072 0.056 Uiso 1 1 calc R . .
C21 C -0.1158(4) 0.1042(2) -0.06172(15) 0.0425(12) Uani 1 1 d . . .
C22 C -0.2370(5) 0.1118(3) -0.07489(14) 0.0526(14) Uani 1 1 d . . .
H22A H -0.3003 0.1142 -0.0544 0.063 Uiso 1 1 calc R . .
C23 C -0.2669(5) 0.1159(3) -0.11872(16) 0.0576(15) Uani 1 1 d . . .
H23A H -0.3497 0.1208 -0.1272 0.069 Uiso 1 1 calc R . .
C24 C -0.1759(5) 0.1128(3) -0.14895(15) 0.0511(13) Uani 1 1 d . . .
C25 C -0.0543(5) 0.1018(4) -0.13606(18) 0.090(2) Uani 1 1 d . . .
H25A H 0.0080 0.0957 -0.1566 0.108 Uiso 1 1 calc R . .
C26 C -0.0258(6) 0.0999(4) -0.09269(18) 0.088(3) Uani 1 1 d . . .
H26A H 0.0573 0.0956 -0.0843 0.106 Uiso 1 1 calc R . .
Tc' Tc 0.56566(4) 0.308208(18) 0.362716(11) 0.03635(10) Uani 1 1 d . . .
S' S 0.73728(13) 0.29773(7) 0.40549(4) 0.0532(3) Uani 1 1 d . . .
O' O 0.4512(3) 0.25941(18) 0.38037(11) 0.0549(9) Uani 1 1 d . . .
O3' O 0.5106(3) 0.37908(17) 0.24055(10) 0.0463(8) Uani 1 1 d . . .
O6' O 0.4958(4) 0.49933(19) 0.37943(12) 0.0661(11) Uani 1 1 d . . .
O9' O 0.7925(7) 0.4644(5) 0.3799(5) 0.220(7) Uani 1 1 d . . .
O24' O 0.8752(4) 0.01670(19) 0.23307(14) 0.0738(12) Uani 1 1 d . . .
H24B H 0.9198 0.0192 0.2116 0.111 Uiso 1 1 calc R . .
N1' N 0.6576(4) 0.2729(2) 0.31502(12) 0.0483(10) Uani 1 1 d . . .
H1'A H 0.7174 0.2463 0.3196 0.058 Uiso 1 1 calc R . .
N4' N 0.5042(3) 0.36123(18) 0.31365(11) 0.0347(8) Uani 1 1 d . . .
N7' N 0.5659(4) 0.39653(18) 0.38842(11) 0.0403(9) Uani 1 1 d . . .
N9' N 0.7546(16) 0.5071(5) 0.4478(3) 0.304(10) Uani 1 1 d . . .
H9'A H 0.8060 0.5386 0.4467 0.365 Uiso 1 1 calc R . .
H9'B H 0.7100 0.5011 0.4706 0.365 Uiso 1 1 calc R . .
N15' N 0.0433(4) 0.3728(2) 0.22675(12) 0.0540(11) Uani 1 1 d . . .
H15D H 0.0030 0.4097 0.2299 0.065 Uiso 1 1 calc R . .
H15E H 0.0099 0.3511 0.2049 0.065 Uiso 1 1 calc R . .
H15F H 0.1235 0.3805 0.2212 0.065 Uiso 1 1 calc R . .
C2' C 0.6260(4) 0.2912(2) 0.27144(14) 0.0422(12) Uani 1 1 d . . .
H2'A H 0.7031 0.3044 0.2569 0.051 Uiso 1 1 calc R . .
C3' C 0.5402(4) 0.3483(2) 0.27355(13) 0.0347(10) Uani 1 1 d . . .
C5' C 0.4387(4) 0.4201(2) 0.32600(14) 0.0391(10) Uani 1 1 d . . .
H5'A H 0.4461 0.4521 0.3031 0.047 Uiso 1 1 calc R . .
C6' C 0.5039(5) 0.4431(2) 0.36725(16) 0.0434(11) Uani 1 1 d . . .
C8' C 0.6387(6) 0.4147(3) 0.42657(19) 0.0657(17) Uani 1 1 d . . .
H8'A H 0.5840 0.4353 0.4478 0.079 Uiso 1 1 calc R . .
C9' C 0.7431(11) 0.4637(4) 0.4110(4) 0.151(6) Uani 1 1 d . . .
C10' C 0.6966(6) 0.3571(3) 0.44606(16) 0.0602(15) Uani 1 1 d . . .
H10C H 0.6389 0.3384 0.4666 0.072 Uiso 1 1 calc R . .
H10D H 0.7714 0.3695 0.4617 0.072 Uiso 1 1 calc R . .
C11' C 0.3004(4) 0.4067(2) 0.33614(14) 0.0405(11) Uani 1 1 d . . .
H11C H 0.2947 0.3772 0.3602 0.049 Uiso 1 1 calc R . .
H11D H 0.2596 0.4461 0.3445 0.049 Uiso 1 1 calc R . .
C12' C 0.2338(4) 0.3785(2) 0.29701(13) 0.0388(10) Uani 1 1 d . . .
H12C H 0.2435 0.4071 0.2726 0.047 Uiso 1 1 calc R . .
H12D H 0.2728 0.3382 0.2895 0.047 Uiso 1 1 calc R . .
C13' C 0.0965(4) 0.3675(2) 0.30500(14) 0.0409(11) Uani 1 1 d . . .
H13C H 0.0563 0.4081 0.3109 0.049 Uiso 1 1 calc R . .
H13D H 0.0864 0.3407 0.3303 0.049 Uiso 1 1 calc R . .
C14' C 0.0328(5) 0.3358(3) 0.26623(15) 0.0478(13) Uani 1 1 d . . .
H14C H 0.0698 0.2942 0.2616 0.057 Uiso 1 1 calc R . .
H14D H -0.0550 0.3296 0.2728 0.057 Uiso 1 1 calc R . .
C20' C 0.5672(5) 0.2366(2) 0.24486(14) 0.0474(11) Uani 1 1 d . . .
H20C H 0.4879 0.2250 0.2578 0.057 Uiso 1 1 calc R . .
H20D H 0.5505 0.2519 0.2159 0.057 Uiso 1 1 calc R . .
C21' C 0.6472(4) 0.1786(3) 0.24205(15) 0.0446(12) Uani 1 1 d . . .
C22' C 0.7679(5) 0.1820(3) 0.22406(16) 0.0503(13) Uani 1 1 d . . .
H22B H 0.7968 0.2209 0.2138 0.060 Uiso 1 1 calc R . .
C23' C 0.8429(5) 0.1301(3) 0.22124(17) 0.0543(14) Uani 1 1 d . . .
H23B H 0.9226 0.1338 0.2095 0.065 Uiso 1 1 calc R . .
C24' C 0.8001(6) 0.0713(3) 0.23599(17) 0.0552(14) Uani 1 1 d . . .
C25' C 0.6830(6) 0.0668(3) 0.25382(18) 0.0621(16) Uani 1 1 d . . .
H25B H 0.6540 0.0277 0.2638 0.075 Uiso 1 1 calc R . .
C26' C 0.6084(5) 0.1202(3) 0.25691(17) 0.0563(14) Uani 1 1 d . . .
H26B H 0.5297 0.1166 0.2694 0.068 Uiso 1 1 calc R . .
Tc" Tc 0.58457(4) 0.325850(17) 0.662459(12) 0.03861(10) Uani 1 1 d . . .
S" S 0.75167(13) 0.30346(6) 0.70669(4) 0.0516(3) Uani 1 1 d . . .
O" O 0.4606(3) 0.28425(17) 0.67754(11) 0.0539(9) Uani 1 1 d . . .
O3" O 0.5646(4) 0.40727(19) 0.54230(11) 0.0683(11) Uani 1 1 d . . .
O6" O 0.5622(3) 0.51902(15) 0.68356(10) 0.0466(8) Uani 1 1 d . . .
O9" O 0.8473(4) 0.4613(2) 0.68485(15) 0.0702(11) Uani 1 1 d . . .
O24" O 0.7563(5) 0.0111(2) 0.54231(16) 0.0903(14) Uani 1 1 d . . .
H24C H 0.7082 -0.0149 0.5531 0.135 Uiso 1 1 calc R . .
N1" N 0.6712(4) 0.2881(2) 0.61489(13) 0.0531(11) Uani 1 1 d . . .
H1"A H 0.7277 0.2597 0.6194 0.064 Uiso 1 1 calc R . .
N4" N 0.5416(3) 0.38588(18) 0.61475(12) 0.0401(9) Uani 1 1 d . . .
N7" N 0.6019(3) 0.41286(17) 0.69111(12) 0.0394(9) Uani 1 1 d . . .
N9" N 0.8280(5) 0.5034(3) 0.75141(17) 0.0762(16) Uani 1 1 d . . .
H9"A H 0.8929 0.5271 0.7483 0.091 Uiso 1 1 calc R . .
H9"B H 0.7863 0.5044 0.7752 0.091 Uiso 1 1 calc R . .
N15" N -0.0603(4) 0.3795(2) 0.62099(16) 0.0719(14) Uani 1 1 d . . .
H15G H -0.0874 0.4079 0.6402 0.086 Uiso 1 1 calc R . .
H15H H -0.0888 0.3410 0.6280 0.086 Uiso 1 1 calc R . .
H15I H -0.0880 0.3901 0.5948 0.086 Uiso 1 1 calc R . .
C2" C 0.6412(5) 0.3078(2) 0.57130(17) 0.0496(13) Uani 1 1 d . . .
H2"A H 0.7187 0.3122 0.5547 0.060 Uiso 1 1 calc R . .
C3" C 0.5785(5) 0.3719(2) 0.57449(16) 0.0465(11) Uani 1 1 d . . .
C5" C 0.4940(5) 0.4480(3) 0.62803(17) 0.0476(13) Uani 1 1 d . . .
H5"A H 0.5138 0.4805 0.6063 0.057 Uiso 1 1 calc R . .
C6" C 0.5560(4) 0.4635(2) 0.67043(15) 0.0396(10) Uani 1 1 d . . .
C8" C 0.6762(4) 0.4251(3) 0.72982(17) 0.0476(12) Uani 1 1 d . . .
H8"A H 0.6245 0.4480 0.7509 0.057 Uiso 1 1 calc R . .
C9" C 0.7923(5) 0.4653(3) 0.7196(2) 0.0546(14) Uani 1 1 d . . .
C10" C 0.7151(5) 0.3605(3) 0.74932(18) 0.0553(14) Uani 1 1 d . . .
H10E H 0.6477 0.3439 0.7670 0.066 Uiso 1 1 calc R . .
H10F H 0.7877 0.3663 0.7676 0.066 Uiso 1 1 calc R . .
C11" C 0.3477(5) 0.4438(3) 0.6355(2) 0.0686(18) Uani 1 1 d . . .
H11E H 0.3308 0.4102 0.6562 0.082 Uiso 1 1 calc R . .
H11F H 0.3193 0.4837 0.6480 0.082 Uiso 1 1 calc R . .
C12" C 0.2755(6) 0.4313(4) 0.5961(3) 0.094(2) Uani 1 1 d . . .
H12E H 0.3004 0.3907 0.5838 0.113 Uiso 1 1 calc R . .
H12F H 0.2918 0.4644 0.5749 0.113 Uiso 1 1 calc R . .
C13" C 0.1351(8) 0.4300(6) 0.6072(5) 0.166(5) Uani 1 1 d . . .
H13E H 0.1212 0.4626 0.6289 0.199 Uiso 1 1 calc R . .
H13F H 0.0905 0.4434 0.5815 0.199 Uiso 1 1 calc R . .
C14" C 0.0811(8) 0.3788(5) 0.6209(3) 0.120(3) Uani 1 1 d . . .
H14E H 0.1095 0.3706 0.6501 0.144 Uiso 1 1 calc R . .
H14F H 0.1087 0.3434 0.6031 0.144 Uiso 1 1 calc R . .
C20" C 0.5546(5) 0.2608(3) 0.54789(17) 0.0536(13) Uani 1 1 d . . .
H20E H 0.4754 0.2590 0.5631 0.064 Uiso 1 1 calc R . .
H20F H 0.5385 0.2766 0.5189 0.064 Uiso 1 1 calc R . .
C21" C 0.6082(5) 0.1941(3) 0.54486(17) 0.0520(13) Uani 1 1 d . . .
C22" C 0.7116(7) 0.1813(3) 0.5212(2) 0.083(2) Uani 1 1 d . . .
H22C H 0.7501 0.2134 0.5053 0.100 Uiso 1 1 calc R . .
C23" C 0.7613(7) 0.1175(3) 0.5210(2) 0.088(2) Uani 1 1 d . . .
H23C H 0.8322 0.1079 0.5049 0.105 Uiso 1 1 calc R . .
C24" C 0.7038(5) 0.0716(3) 0.54449(19) 0.0584(14) Uani 1 1 d . . .
C25" C 0.6016(6) 0.0840(3) 0.56810(19) 0.0649(16) Uani 1 1 d . . .
H25C H 0.5620 0.0517 0.5835 0.078 Uiso 1 1 calc R . .
C26" C 0.5565(6) 0.1458(3) 0.56903(18) 0.0611(14) Uani 1 1 d . . .
H26C H 0.4886 0.1551 0.5867 0.073 Uiso 1 1 calc R . .
O31 O 0.0163(5) 0.0320(2) 0.16173(14) 0.0874(14) Uani 1 1 d . . .
O32 O 0.3429(5) 0.6003(3) 0.36816(19) 0.117(2) Uani 1 1 d . . .
O33 O 0.4816(7) 0.5180(3) 0.5065(2) 0.137(2) Uani 1 1 d . . .
O34 O 0.8537(12) 0.4327(5) 0.5388(3) 0.261(6) Uani 1 1 d . . .
O35 O 0.2054(7) -0.0843(5) 0.1883(3) 0.181(3) Uani 1 1 d . . .

loop_
_atom_site_aniso_label
_atom_site_aniso_U_11
_atom_site_aniso_U_22
_atom_site_aniso_U_33
_atom_site_aniso_U_23
_atom_site_aniso_U_13
_atom_site_aniso_U_12
Tc 0.02888(18) 0.0413(2) 0.03361(17) -0.00730(15) 0.00463(16) -0.00174(18)
S 0.0444(7) 0.0429(7) 0.0465(7) -0.0018(5) 0.0035(5) 0.0050(6)
O 0.0385(19) 0.069(2) 0.0528(19) -0.0102(17) 0.0135(16) -0.0084(18)
O3 0.106(3) 0.044(2) 0.055(2) 0.0052(17) 0.000(2) 0.003(3)
O6 0.057(2) 0.068(3) 0.0391(18) -0.0150(18) -0.0034(16) -0.0098(19)
O9 0.0416(18) 0.046(2) 0.056(2) -0.0136(16) 0.0077(15) -0.0179(16)
O24 0.059(2) 0.112(4) 0.042(2) 0.005(2) 0.0023(17) 0.003(2)
N1 0.039(2) 0.039(2) 0.042(2) -0.0017(17) -0.0068(17) -0.0015(18)
N4 0.041(2) 0.044(2) 0.0358(19) -0.0085(17) -0.0026(16) 0.0069(19)
N7 0.0311(19) 0.047(2) 0.0392(18) -0.0131(16) 0.0046(18) -0.003(2)
N9 0.047(2) 0.048(3) 0.058(3) -0.021(2) 0.018(2) -0.009(2)
N15 0.052(3) 0.055(3) 0.050(2) -0.0018(19) -0.004(2) -0.017(2)
C2 0.047(3) 0.040(3) 0.042(3) -0.005(2) 0.001(2) -0.011(2)
C3 0.054(3) 0.044(3) 0.035(2) -0.003(2) 0.006(2) 0.007(3)
C5 0.051(3) 0.082(5) 0.043(3) -0.010(3) -0.013(2) 0.021(3)
C6 0.028(2) 0.057(3) 0.042(2) -0.008(2) -0.0008(19) -0.008(2)
C8 0.043(3) 0.043(3) 0.042(3) -0.013(2) 0.009(2) -0.012(2)
C9 0.038(2) 0.039(3) 0.036(2) -0.008(2) 0.0044(19) -0.005(2)
C10 0.056(3) 0.036(3) 0.058(3) -0.009(2) 0.020(3) -0.009(3)
C14 0.052(4) 0.117(7) 0.143(7) 0.029(6) 0.015(4) -0.001(4)
C20 0.051(3) 0.046(3) 0.045(2) -0.011(2) -0.003(3) 0.002(3)
C21 0.045(3) 0.044(3) 0.039(2) -0.011(2) 0.006(2) -0.009(2)
C22 0.046(3) 0.082(4) 0.030(2) -0.008(2) 0.006(2) 0.011(3)
C23 0.043(3) 0.075(4) 0.055(3) -0.003(3) -0.003(2) 0.013(3)
C24 0.054(3) 0.062(4) 0.037(3) -0.005(2) 0.004(2) -0.008(3)
C25 0.052(4) 0.173(8) 0.044(3) -0.002(4) 0.011(3) -0.028(4)
C26 0.044(3) 0.171(8) 0.050(3) -0.014(4) 0.002(3) -0.013(4)
Tc' 0.03541(19) 0.0361(2) 0.03757(18) -0.00052(15) -0.00374(17) -0.00540(18)
S' 0.0519(8) 0.0528(8) 0.0549(7) 0.0032(6) -0.0202(6) 0.0008(7)
O' 0.046(2) 0.058(2) 0.061(2) 0.0054(17) -0.0030(16) -0.0167(18)
O3' 0.0474(18) 0.052(2) 0.0393(18) 0.0042(16) 0.0006(15) 0.0040(17)
O6' 0.086(3) 0.045(2) 0.068(2) -0.0178(19) -0.023(2) 0.004(2)
O9' 0.067(4) 0.123(7) 0.47(2) 0.115(11) 0.027(7) -0.029(4)
O24' 0.085(3) 0.043(2) 0.093(3) -0.005(2) -0.006(2) 0.009(2)
N1' 0.045(2) 0.054(3) 0.045(2) -0.005(2) -0.0098(18) 0.013(2)
N4' 0.0319(19) 0.035(2) 0.0370(19) -0.0039(16) -0.0053(16) 0.0040(17)
N7' 0.042(2) 0.041(2) 0.0382(19) -0.0059(16) -0.0075(18) -0.004(2)
N9' 0.58(2) 0.127(8) 0.211(10) 0.060(7) -0.282(14) -0.187(12)
N15' 0.058(3) 0.052(3) 0.052(2) 0.009(2) -0.020(2) -0.005(2)
C2' 0.033(2) 0.052(3) 0.042(3) 0.000(2) 0.0025(19) -0.001(2)
C3' 0.032(2) 0.041(3) 0.032(2) -0.0030(19) -0.0001(17) -0.0038(19)
C5' 0.041(2) 0.034(2) 0.043(2) -0.0029(18) -0.004(2) 0.004(2)
C6' 0.047(3) 0.037(3) 0.046(3) -0.009(2) -0.003(2) -0.001(2)
C8' 0.076(4) 0.060(4) 0.061(3) -0.022(3) -0.031(3) 0.001(3)
C9' 0.159(10) 0.057(5) 0.238(12) 0.029(7) -0.179(10) -0.042(6)
C10' 0.071(4) 0.073(4) 0.037(3) -0.008(3) -0.013(2) -0.004(3)
C11' 0.042(3) 0.045(3) 0.034(2) -0.010(2) -0.001(2) 0.004(2)
C12' 0.040(3) 0.042(3) 0.034(2) -0.002(2) -0.0016(19) 0.000(2)
C13' 0.041(3) 0.046(3) 0.035(2) 0.002(2) -0.002(2) -0.005(2)
C14' 0.048(3) 0.050(3) 0.046(3) 0.007(2) -0.009(2) -0.017(2)
C20' 0.041(3) 0.057(3) 0.044(2) -0.009(2) 0.006(2) 0.001(3)
C21' 0.045(3) 0.047(3) 0.041(2) -0.012(2) 0.003(2) -0.007(2)
C22' 0.054(3) 0.041(3) 0.056(3) -0.005(2) 0.009(2) -0.009(3)
C23' 0.052(3) 0.047(3) 0.063(3) -0.007(3) 0.008(3) -0.003(3)
C24' 0.074(4) 0.046(3) 0.046(3) -0.013(2) 0.000(3) -0.002(3)
C25' 0.078(4) 0.044(4) 0.064(4) -0.006(3) 0.009(3) -0.020(3)
C26' 0.051(3) 0.057(4) 0.061(3) -0.010(3) 0.016(3) -0.012(3)
Tc" 0.0349(2) 0.02816(19) 0.0528(2) 0.00472(16) -0.00365(18) 0.00043(17)
S" 0.0480(7) 0.0403(7) 0.0664(8) 0.0098(6) -0.0144(6) 0.0042(7)
O" 0.047(2) 0.045(2) 0.069(2) 0.0108(17) -0.0093(17) -0.0080(17)
O3" 0.090(3) 0.063(3) 0.051(2) 0.0160(18) 0.010(2) 0.013(2)
O6" 0.0467(19) 0.0301(18) 0.0631(19) -0.0056(14) 0.0049(17) -0.0021(17)
O9" 0.062(3) 0.058(3) 0.091(3) 0.005(2) 0.003(2) -0.015(2)
O24" 0.090(3) 0.048(3) 0.133(4) -0.008(3) 0.020(3) 0.001(3)
N1" 0.050(3) 0.048(3) 0.061(3) -0.005(2) -0.004(2) 0.021(2)
N4" 0.041(2) 0.031(2) 0.049(2) 0.0074(17) -0.0015(17) 0.0076(18)
N7" 0.037(2) 0.031(2) 0.050(2) 0.0000(17) -0.0038(17) 0.0053(17)
N9" 0.073(3) 0.064(4) 0.092(4) -0.012(3) -0.029(3) -0.020(3)
N15" 0.069(3) 0.059(3) 0.088(3) 0.003(3) 0.007(3) -0.016(3)
C2" 0.046(3) 0.041(3) 0.063(3) 0.000(2) 0.006(2) 0.008(2)
C3" 0.041(3) 0.040(3) 0.058(3) 0.003(2) -0.002(3) -0.001(3)
C5" 0.048(3) 0.038(3) 0.057(3) 0.005(2) -0.001(2) 0.012(2)
C6" 0.027(2) 0.037(3) 0.055(3) 0.001(2) 0.009(2) -0.001(2)
C8" 0.038(3) 0.050(3) 0.055(3) 0.001(2) -0.009(2) -0.002(2)
C9" 0.051(3) 0.039(3) 0.074(4) 0.007(3) -0.019(3) -0.002(3)
C10" 0.053(3) 0.048(3) 0.065(3) 0.010(3) -0.008(3) 0.000(3)
C11" 0.050(3) 0.069(4) 0.087(4) -0.019(4) -0.017(3) 0.029(3)
C12" 0.048(4) 0.108(6) 0.127(6) 0.003(5) -0.007(4) -0.001(4)
C13" 0.063(6) 0.187(13) 0.246(14) -0.009(11) -0.014(7) -0.047(7)
C14" 0.081(6) 0.138(8) 0.141(8) 0.029(6) 0.000(6) -0.033(7)
C20" 0.048(3) 0.050(3) 0.063(3) 0.001(2) 0.006(3) -0.004(3)
C21" 0.054(3) 0.043(3) 0.059(3) -0.007(2) 0.001(3) -0.004(3)
C22" 0.111(5) 0.040(4) 0.099(5) 0.004(3) 0.048(4) 0.002(4)
C23" 0.097(5) 0.074(5) 0.093(5) -0.003(4) 0.042(4) 0.009(4)
C24" 0.062(4) 0.038(3) 0.075(4) -0.007(3) 0.010(3) -0.006(3)
C25" 0.065(4) 0.053(4) 0.076(4) 0.010(3) 0.007(3) -0.006(3)
C26" 0.059(4) 0.051(3) 0.073(4) 0.005(3) 0.011(3) 0.003(3)
O31 0.105(3) 0.075(3) 0.083(3) -0.001(3) 0.000(3) 0.037(3)
O32 0.125(4) 0.085(4) 0.141(5) -0.034(3) -0.056(4) 0.028(3)
O33 0.155(6) 0.102(5) 0.155(5) -0.036(4) -0.036(5) 0.008(4)
O34 0.370(15) 0.264(11) 0.149(6) 0.084(7) -0.116(8) -0.199(11)
O35 0.129(6) 0.221(10) 0.194(8) -0.022(7) 0.006(5) 0.027(6)

loop_
_atom_type_symbol
_atom_type_description
_atom_type_scat_dispersion_real
_atom_type_scat_dispersion_imag
_atom_type_scat_source
Tc Tc -1.4390 0.7593 'International Tables Vol C Tables 4.2.6.8 and 6.1.1.4'
S S 0.1246 0.1234 'International Tables Vol C Tables 4.2.6.8 and 6.1.1.4'
O O 0.0106 0.0060 'International Tables Vol C Tables 4.2.6.8 and 6.1.1.4'
N N 0.0061 0.0033 'International Tables Vol C Tables 4.2.6.8 and 6.1.1.4'
C C 0.0033 0.0016 'International Tables Vol C Tables 4.2.6.8 and 6.1.1.4'
H H 0.0000 0.0000 'International Tables Vol C Tables 4.2.6.8 and 6.1.1.4'

loop_
_geom_angle_atom_site_label_1
_geom_angle_atom_site_label_2
_geom_angle_atom_site_label_3
_geom_angle
O Tc N1 110.92(16)
O Tc N4 113.16(16)
N1 Tc N4 78.79(16)
O Tc N7 113.44(15)
N1 Tc N7 134.99(15)
N4 Tc N7 77.42(15)
O Tc S 110.23(13)
N1 Tc S 89.76(12)
N4 Tc S 136.41(11)
N7 Tc S 82.05(11)
C10 S Tc 96.80(18)
C2 N1 Tc 118.5(3)
C3 N4 C5 121.5(4)
C3 N4 Tc 120.8(3)
C5 N4 Tc 116.8(3)
C6 N7 C8 117.0(4)
C6 N7 Tc 118.7(3)
C8 N7 Tc 123.5(3)
N1 C2 C3 108.2(4)
N1 C2 C20 114.7(4)
C3 C2 C20 107.1(4)
O3 C3 N4 127.2(5)
O3 C3 C2 121.9(5)
N4 C3 C2 110.8(4)
N4 C5 C11 116.9(5)
N4 C5 C6 107.2(4)
C11 C5 C6 121.4(6)
N4 C5 C11B 105.7(8)
C6 C5 C11B 104.1(9)
O6 C6 N7 124.9(5)
O6 C6 C5 121.0(5)
N7 C6 C5 114.0(4)
N7 C8 C10 109.2(4)
N7 C8 C9 109.9(4)
C10 C8 C9 111.5(4)
O9 C9 N9 122.6(4)
O9 C9 C8 122.5(4)
N9 C9 C8 114.9(4)
C8 C10 S 110.3(3)
C12 C11 C5 105.0(9)
C11 C12 C13 113.6(10)
C14 C13 C12 109.5(11)
C12B C11B C5 125(2)
C11B C12B C13B 114(2)
C14 C13B C12B 125.5(15)
C13B C14 N15 118.8(9)
C13 C14 N15 118.5(9)
C21 C20 C2 117.5(4)
C26 C21 C22 118.0(5)
C26 C21 C20 118.0(5)
C22 C21 C20 124.0(4)
C21 C22 C23 120.9(5)
C24 C23 C22 120.3(5)
C23 C24 O24 119.5(5)
C23 C24 C25 119.1(5)
O24 C24 C25 121.2(5)
C26 C25 C24 119.7(5)
C21 C26 C25 121.8(6)
O' Tc' N1' 112.76(19)
O' Tc' N4' 110.20(16)
N1' Tc' N4' 78.42(16)
O' Tc' N7' 115.48(17)
N1' Tc' N7' 131.02(18)
N4' Tc' N7' 77.78(14)
O' Tc' S' 109.85(12)
N1' Tc' S' 89.76(12)
N4' Tc' S' 139.76(11)
N7' Tc' S' 81.85(12)
C10' S' Tc' 98.17(19)
C2' N1' Tc' 119.7(3)
C3' N4' C5' 123.6(4)
C3' N4' Tc' 120.2(3)
C5' N4' Tc' 115.3(3)
C6' N7' C8' 117.7(4)
C6' N7' Tc' 118.2(3)
C8' N7' Tc' 123.9(3)
N1' C2' C3' 108.3(4)
N1' C2' C20' 113.4(4)
C3' C2' C20' 111.3(4)
O3' C3' N4' 125.8(4)
O3' C3' C2' 121.9(4)
N4' C3' C2' 112.3(4)
N4' C5' C6' 105.2(4)
N4' C5' C11' 111.0(4)
C6' C5' C11' 109.0(4)
O6' C6' N7' 125.0(4)
O6' C6' C5' 121.3(4)
N7' C6' C5' 113.6(4)
N7' C8' C10' 109.8(4)
N7' C8' C9' 107.3(5)
C10' C8' C9' 110.8(6)
O9' C9' N9' 129.3(12)
O9' C9' C8' 127.7(11)
N9' C9' C8' 103.0(12)
C8' C10' S' 112.1(4)
C12' C11' C5' 111.0(4)
C13' C12' C11' 112.6(4)
C12' C13' C14' 111.8(4)
N15' C14' C13' 113.1(4)
C21' C20' C2' 113.7(4)
C26' C21' C22' 117.1(5)
C26' C21' C20' 122.3(4)
C22' C21' C20' 120.6(5)
C23' C22' C21' 122.0(5)
C22' C23' C24' 119.6(5)
C25' C24' C23' 119.5(6)
C25' C24' O24' 119.5(5)
C23' C24' O24' 120.9(5)
C24' C25' C26' 120.0(5)
C21' C26' C25' 121.7(5)
O" Tc" N1" 112.8(2)
O" Tc" N4" 110.88(15)
N1" Tc" N4" 78.67(17)
O" Tc" N7" 114.98(17)
N1" Tc" N7" 131.44(18)
N4" Tc" N7" 77.16(15)
O" Tc" S" 110.37(12)
N1" Tc" S" 89.78(13)
N4" Tc" S" 138.49(12)
N7" Tc" S" 81.55(11)
C10" S" Tc" 97.45(18)
C2" N1" Tc" 119.5(3)
C3" N4" C5" 124.1(4)
C3" N4" Tc" 118.8(3)
C5" N4" Tc" 115.9(3)
C6" N7" C8" 117.1(4)
C6" N7" Tc" 118.1(3)
C8" N7" Tc" 124.3(3)
N1" C2" C3" 107.0(4)
N1" C2" C20" 113.1(4)
C3" C2" C20" 109.6(4)
O3" C3" N4" 125.1(5)
O3" C3" C2" 122.0(5)
N4" C3" C2" 112.8(4)
N4" C5" C6" 106.5(4)
N4" C5" C11" 109.7(5)
C6" C5" C11" 108.7(4)
O6" C6" N7" 124.9(4)
O6" C6" C5" 120.9(4)
N7" C6" C5" 114.1(4)
N7" C8" C9" 111.6(4)
N7" C8" C10" 108.3(4)
C9" C8" C10" 110.1(4)
O9" C9" N9" 123.5(6)
O9" C9" C8" 122.1(5)
N9" C9" C8" 114.4(6)
C8" C10" S" 110.6(4)
C12" C11" C5" 114.2(6)
C11" C12" C13" 109.3(8)
C14" C13" C12" 121.7(11)
C13" C14" N15" 116.1(9)
C21" C20" C2" 113.1(4)
C22" C21" C26" 118.5(5)
C22" C21" C20" 121.7(5)
C26" C21" C20" 119.6(5)
C21" C22" C23" 119.3(6)
C24" C23" C22" 119.3(6)
C25" C24" C23" 121.7(6)
C25" C24" O24" 122.2(5)
C23" C24" O24" 116.1(5)
C24" C25" C26" 118.5(6)
C21" C26" C25" 122.6(5)

loop_
_geom_bond_atom_site_label_1
_geom_bond_atom_site_label_2
_geom_bond_distance
Tc O 1.678(3)
Tc N1 1.910(4)
Tc N4 1.998(4)
Tc N7 2.027(3)
Tc S 2.2975(13)
S C10 1.842(5)
O3 C3 1.227(6)
O6 C6 1.228(5)
O9 C9 1.212(5)
O24 C24 1.377(6)
N1 C2 1.456(6)
N4 C3 1.321(6)
N4 C5 1.462(6)
N7 C6 1.341(6)
N7 C8 1.465(6)
N9 C9 1.324(6)
N15 C14 1.455(7)
C2 C3 1.532(6)
C2 C20 1.534(6)
C5 C11 1.512(11)
C5 C6 1.516(8)
C5 C11B 1.66(2)
C8 C10 1.516(7)
C8 C9 1.553(6)
C11 C12 1.481(19)
C12 C13 1.596(18)
C13 C14 1.385(15)
C11B C12B 1.22(3)
C12B C13B 1.59(3)
C13B C14 1.358(16)
C20 C21 1.509(6)
C21 C26 1.362(7)
C21 C22 1.370(7)
C22 C23 1.396(7)
C23 C24 1.351(7)
C24 C25 1.381(8)
C25 C26 1.377(8)
Tc' O' 1.687(3)
Tc' N1' 1.922(4)
Tc' N4' 1.993(4)
Tc' N7' 2.015(4)
Tc' S' 2.2747(13)
S' C10' 1.821(6)
O3' C3' 1.249(5)
O6' C6' 1.242(6)
O9' C9' 1.100(18)
O24' C24' 1.401(7)
N1' C2' 1.442(6)
N4' C3' 1.327(5)
N4' C5' 1.470(6)
N7' C6' 1.349(6)
N7' C8' 1.465(6)
N9' C9' 1.463(16)
N15' C14' 1.452(6)
C2' C3' 1.511(7)
C2' C20' 1.543(7)
C5' C6' 1.533(6)
C5' C11' 1.539(6)
C8' C10' 1.485(8)
C8' C9' 1.592(13)
C11' C12' 1.525(6)
C12' C13' 1.507(6)
C13' C14' 1.532(6)
C20' C21' 1.489(7)
C21' C26' 1.371(7)
C21' C22' 1.409(7)
C22' C23' 1.354(7)
C23' C24' 1.393(8)
C24' C25' 1.373(8)
C25' C26' 1.380(8)
Tc" O" 1.655(3)
Tc" N1" 1.911(4)
Tc" N4" 1.994(4)
Tc" N7" 2.037(4)
Tc" S" 2.3005(13)
S" C10" 1.822(6)
O3" C3" 1.251(6)
O6" C6" 1.235(5)
O9" C9" 1.229(7)
O24" C24" 1.389(7)
N1" C2" 1.447(7)
N4" C3" 1.339(6)
N4" C5" 1.457(6)
N7" C6" 1.333(6)
N7" C8" 1.460(6)
N9" C9" 1.323(7)
N15" C14" 1.514(9)
C2" C3" 1.506(7)
C2" C20" 1.533(7)
C5" C6" 1.506(7)
C5" C11" 1.585(7)
C8" C9" 1.534(7)
C8" C10" 1.540(7)
C11" C12" 1.468(9)
C12" C13" 1.542(11)
C13" C14" 1.290(13)
C20" C21" 1.515(7)
C21" C22" 1.353(8)
C21" C26" 1.376(7)
C22" C23" 1.440(9)
C23" C24" 1.354(8)
C24" C25" 1.341(8)
C25" C26" 1.383(8)
